data_4102807
loop_
_publ_author_name
'Ismail Hijazi'
'Thierry Roisnel'
'Pascale Even-Hernandez'
'Eric Furet'
'Jean-Fran\,cois Halet'
'Olivier Cador'
'Bernard Boitrel'

_publ_section_title
;
 Characterization of a Six-Coordinate Ferrous High-Spin Heme with Both
 Intramolecular Axial Carboxylic Acid and Pyridine
;
_journal_name_full 'Journal of the American Chemical Society'
_journal_page_first 10652
_journal_page_last 10653
_journal_paper_doi 10.1021/ja103825g
_journal_volume 132
_journal_year 2010
_chemical_compound_source 'synthesis as described'
_chemical_formula_moiety 'C84 H59 Fe N10 O6, 3(C H Cl3)'
_chemical_formula_sum 'C87 H62 Cl9 Fe N10 O6'
_chemical_formula_weight 1718.37
_chemical_name_systematic
;
 ?
;
_space_group_IT_number 2
_symmetry_cell_setting triclinic
_symmetry_Int_Tables_number 2
_symmetry_space_group_name_Hall '-P 1'
_symmetry_space_group_name_H-M 'P -1'
_atom_sites_solution_hydrogens geom
_atom_sites_solution_primary direct
_atom_sites_solution_secondary difmap
_audit_conform_dict_location ftp://ftp.iucr.org/pub/cif_core.dic
_audit_conform_dict_name cif_core.dic
_audit_conform_dict_version 2.3
_audit_creation_date 2009-11-30T10:51:40-00:00
_audit_creation_method 'WinGX routine CIF_UPDATE'
_cell_angle_alpha 69.2420(10)
_cell_angle_beta 69.0710(10)
_cell_angle_gamma 73.9570(10)
_cell_formula_units_Z 2
_cell_length_a 16.1289(4)
_cell_length_b 17.5960(5)
_cell_length_c 17.6291(5)
_cell_measurement_reflns_used 9531
_cell_measurement_temperature 100(2)
_cell_measurement_theta_max 27.43
_cell_measurement_theta_min 2.62
_cell_measurement_wavelength 0.71073
_cell_volume 4305.1(2)
_computing_cell_refinement 'Bruker SMART (Bruker, 2002)'
_computing_data_collection 'Bruker SAINT (Bruker, 2002)'
_computing_data_reduction 'Bruker SAINT (Bruker, 2002)'
_computing_molecular_graphics 'Ortep-3 for Windows (Farrugia, 1997)'
_computing_publication_material 'WinGX publication routines (Farrugia, 1999)'
_computing_structure_refinement 'SHELXL-97 (Sheldrick, 1997)'
_computing_structure_solution 'SIR97 (Altomare et al., 1999)'
_diffrn_ambient_temperature 100(2)
_diffrn_detector 'CCD plate'
_diffrn_measured_fraction_theta_full 0.984
_diffrn_measured_fraction_theta_max 0.975
_diffrn_measurement_device_type 'APEXII, Bruker-AXS'
_diffrn_measurement_method 'CCD rotation images, thin slices'
_diffrn_radiation_monochromator graphite
_diffrn_radiation_probe x-ray
_diffrn_radiation_type MoK\a
_diffrn_radiation_wavelength 0.71073
_diffrn_reflns_av_R_equivalents 0.0294
_diffrn_reflns_av_unetI/netI 0.0296
_diffrn_reflns_limit_h_max 20
_diffrn_reflns_limit_h_min -20
_diffrn_reflns_limit_k_max 22
_diffrn_reflns_limit_k_min -22
_diffrn_reflns_limit_l_max 22
_diffrn_reflns_limit_l_min -22
_diffrn_reflns_number 69278
_diffrn_reflns_theta_full 25
_diffrn_reflns_theta_max 27.45
_diffrn_reflns_theta_min 2.94
_exptl_absorpt_coefficient_mu 0.512
_exptl_absorpt_correction_T_max 0.884
_exptl_absorpt_correction_T_min 0.663
_exptl_absorpt_correction_type multi-scan
_exptl_absorpt_process_details
;
  [Sheldrick, G.M. (2002). SADABS Bruker AXS Inc., Madison, Wisconsin, USA]
;
_exptl_crystal_colour black
_exptl_crystal_density_diffrn 1.326
_exptl_crystal_density_method 'not measured'
_exptl_crystal_description prism
_exptl_crystal_F_000 1762
_exptl_crystal_size_max 0.41
_exptl_crystal_size_mid 0.35
_exptl_crystal_size_min 0.24
_platon_squeeze_details
;
;
_refine_diff_density_max 1.73
_refine_diff_density_min -1.207
_refine_diff_density_rms 0.119
_refine_ls_extinction_method none
_refine_ls_goodness_of_fit_ref 1.096
_refine_ls_hydrogen_treatment constr
_refine_ls_matrix_type full
_refine_ls_number_parameters 1018
_refine_ls_number_reflns 19147
_refine_ls_number_restraints 0
_refine_ls_restrained_S_all 1.096
_refine_ls_R_factor_all 0.0807
_refine_ls_R_factor_gt 0.0708
_refine_ls_shift/su_max 0.002
_refine_ls_shift/su_mean 0
_refine_ls_structure_factor_coef Fsqd
_refine_ls_weighting_details 'calc w=1/[\s^2^(Fo^2^)+(0.1340P)^2^+5.5817P] where P=(Fo^2^+2Fc^2^)/3'
_refine_ls_weighting_scheme calc
_refine_ls_wR_factor_gt 0.2088
_refine_ls_wR_factor_ref 0.2193
_reflns_number_gt 15802
_reflns_number_total 19147
_reflns_threshold_expression >2sigma(I)
_cod_data_source_file ja103825g_si_002.cif
_cod_data_source_block sq
_cod_database_code 4102807

loop_
_symmetry_equiv_pos_as_xyz
'x, y, z'
'-x, -y, -z'

loop_
_atom_site_label
_atom_site_type_symbol
_atom_site_fract_x
_atom_site_fract_y
_atom_site_fract_z
_atom_site_U_iso_or_equiv
_atom_site_adp_type
_atom_site_occupancy
_atom_site_symmetry_multiplicity
_atom_site_calc_flag
_atom_site_refinement_flags
Fe1 Fe 0.22835(2) 0.24740(2) 0.26767(2) 0.01388(11) Uani 1 1 d .
N1 N 0.25338(14) 0.36310(13) 0.24613(14) 0.0145(4) Uani 1 1 d .
N2 N 0.33903(15) 0.20042(14) 0.31450(14) 0.0158(4) Uani 1 1 d .
N3 N 0.25053(15) 0.13660(13) 0.24158(14) 0.0149(4) Uani 1 1 d .
N4 N 0.16825(14) 0.29950(13) 0.17034(14) 0.0150(4) Uani 1 1 d .
C1 C 0.30320(17) 0.38322(16) 0.28391(17) 0.0161(5) Uani 1 1 d .
C2 C 0.36420(18) 0.32777(16) 0.32670(17) 0.0165(5) Uani 1 1 d .
C3 C 0.38029(18) 0.24219(17) 0.34035(18) 0.0187(5) Uani 1 1 d .
C4 C 0.4444(2) 0.18484(18) 0.3825(2) 0.0249(6) Uani 1 1 d .
H4 H 0.4814 0.1982 0.4059 0.03 Uiso 1 1 calc R
C5 C 0.4421(2) 0.10866(18) 0.3826(2) 0.0253(6) Uani 1 1 d .
H5 H 0.4766 0.0583 0.4066 0.03 Uiso 1 1 calc R
C6 C 0.37708(18) 0.11831(16) 0.33892(17) 0.0177(5) Uani 1 1 d .
C7 C 0.35965(18) 0.05348(16) 0.32193(18) 0.0186(5) Uani 1 1 d .
C8 C 0.30117(18) 0.06323(16) 0.27530(17) 0.0169(5) Uani 1 1 d .
C9 C 0.2863(2) -0.00288(17) 0.25407(19) 0.0217(6) Uani 1 1 d .
H9 H 0.3141 -0.0591 0.2688 0.026 Uiso 1 1 calc R
C10 C 0.2257(2) 0.02970(17) 0.20947(19) 0.0212(6) Uani 1 1 d .
H10 H 0.202 0.0006 0.1879 0.025 Uiso 1 1 calc R
C11 C 0.20360(18) 0.11713(16) 0.20086(18) 0.0175(5) Uani 1 1 d .
C12 C 0.14531(19) 0.17324(17) 0.15574(18) 0.0188(5) Uani 1 1 d .
C13 C 0.12985(18) 0.25837(17) 0.14158(18) 0.0181(5) Uani 1 1 d .
C14 C 0.07324(19) 0.31627(18) 0.09191(19) 0.0215(6) Uani 1 1 d .
H14 H 0.0385 0.3032 0.066 0.026 Uiso 1 1 calc R
C15 C 0.07843(19) 0.39262(17) 0.08884(19) 0.0210(5) Uani 1 1 d .
H15 H 0.049 0.4434 0.0596 0.025 Uiso 1 1 calc R
C16 C 0.13737(17) 0.38233(16) 0.13859(16) 0.0155(5) Uani 1 1 d .
C17 C 0.15653(17) 0.44760(16) 0.15330(16) 0.0145(5) Uani 1 1 d .
C18 C 0.20966(17) 0.43742(16) 0.20550(17) 0.0152(5) Uani 1 1 d .
C19 C 0.23031(18) 0.50424(17) 0.22009(18) 0.0194(5) Uani 1 1 d .
H19 H 0.2079 0.5612 0.1997 0.023 Uiso 1 1 calc R
C20 C 0.28812(19) 0.47075(17) 0.26870(18) 0.0197(5) Uani 1 1 d .
H20 H 0.3135 0.4999 0.2886 0.024 Uiso 1 1 calc R
C21 C 0.42273(19) 0.36445(17) 0.34983(19) 0.0206(6) Uani 1 1 d .
C22 C 0.4040(2) 0.36981(17) 0.4312(2) 0.0224(6) Uani 1 1 d .
H22 H 0.3549 0.3469 0.4749 0.027 Uiso 1 1 calc R
C23 C 0.4563(2) 0.40846(19) 0.4495(2) 0.0289(7) Uani 1 1 d .
H23 H 0.4429 0.4124 0.5051 0.035 Uiso 1 1 calc R
C24 C 0.5287(2) 0.4413(2) 0.3852(2) 0.0293(7) Uani 1 1 d .
H24 H 0.5638 0.4684 0.3973 0.035 Uiso 1 1 calc R
C25 C 0.5504(2) 0.43508(19) 0.3037(2) 0.0275(6) Uani 1 1 d .
H25 H 0.6006 0.4568 0.2608 0.033 Uiso 1 1 calc R
C26 C 0.49760(19) 0.39658(19) 0.2852(2) 0.0238(6) Uani 1 1 d .
N27 N 0.51505(18) 0.38698(18) 0.20503(18) 0.0282(6) Uani 1 1 d .
H27 H 0.4879 0.3499 0.2051 0.034 Uiso 1 1 calc R
C28 C 0.5669(2) 0.4249(2) 0.1261(2) 0.0308(7) Uani 1 1 d .
O29 O 0.61792(19) 0.47047(18) 0.11418(18) 0.0438(7) Uani 1 1 d .
C30 C 0.5555(2) 0.4008(2) 0.0574(2) 0.0318(7) Uani 1 1 d .
C31 C 0.6282(3) 0.3980(3) -0.0156(3) 0.0506(11) Uani 1 1 d .
H31 H 0.6816 0.4166 -0.0236 0.061 Uiso 1 1 calc R
C32 C 0.6221(3) 0.3682(3) -0.0761(3) 0.0544(12) Uani 1 1 d .
H32 H 0.6717 0.3658 -0.1251 0.065 Uiso 1 1 calc R
C33 C 0.5447(3) 0.3420(3) -0.0658(2) 0.0382(8) Uani 1 1 d .
H33 H 0.5412 0.3223 -0.1081 0.046 Uiso 1 1 calc R
C34 C 0.4717(2) 0.3441(2) 0.0060(2) 0.0272(6) Uani 1 1 d .
C35 C 0.4774(2) 0.3748(2) 0.0665(2) 0.0288(7) Uani 1 1 d .
H35 H 0.4271 0.3781 0.1148 0.035 Uiso 1 1 calc R
C36 C 0.3898(2) 0.3074(3) 0.0247(2) 0.0368(8) Uani 1 1 d .
H36A H 0.3912 0.2556 0.0715 0.044 Uiso 1 1 calc R
H36B H 0.3352 0.3461 0.0447 0.044 Uiso 1 1 calc R
N37 N 0.38230(18) 0.28950(18) -0.04766(17) 0.0282(6) Uani 1 1 d .
C41 C 0.4105(2) -0.03192(17) 0.3507(2) 0.0230(6) Uani 1 1 d .
C42 C 0.3827(2) -0.08010(19) 0.4338(2) 0.0272(6) Uani 1 1 d .
H42 H 0.3318 -0.0586 0.473 0.033 Uiso 1 1 calc R
C43 C 0.4290(3) -0.1602(2) 0.4605(2) 0.0341(7) Uani 1 1 d .
H43 H 0.4099 -0.1932 0.5173 0.041 Uiso 1 1 calc R
C44 C 0.5033(3) -0.1903(2) 0.4023(3) 0.0353(8) Uani 1 1 d .
H44 H 0.5349 -0.2446 0.42 0.042 Uiso 1 1 calc R
C45 C 0.5327(2) -0.1438(2) 0.3196(2) 0.0330(7) Uani 1 1 d .
H45 H 0.5839 -0.1659 0.2812 0.04 Uiso 1 1 calc R
C46 C 0.4866(2) -0.06329(19) 0.2919(2) 0.0261(6) Uani 1 1 d .
N47 N 0.51000(18) -0.01288(16) 0.20870(18) 0.0282(6) Uani 1 1 d .
H47 H 0.4805 0.0381 0.2014 0.034 Uiso 1 1 calc R
C48 C 0.5713(2) -0.0290(2) 0.1360(2) 0.0289(7) Uani 1 1 d .
O49 O 0.62974(17) -0.09102(16) 0.13635(18) 0.0380(6) Uani 1 1 d .
C50 C 0.5600(2) 0.0360(2) 0.0567(2) 0.0288(7) Uani 1 1 d .
C51 C 0.6352(2) 0.0476(2) -0.0151(2) 0.0337(7) Uani 1 1 d .
H51 H 0.6922 0.0142 -0.0129 0.04 Uiso 1 1 calc R
C52 C 0.6262(2) 0.1078(2) -0.0891(2) 0.0361(8) Uani 1 1 d .
H52 H 0.6775 0.1154 -0.1373 0.043 Uiso 1 1 calc R
C53 C 0.5444(2) 0.1569(2) -0.0943(2) 0.0329(7) Uani 1 1 d .
H53 H 0.5397 0.1974 -0.1459 0.039 Uiso 1 1 calc R
C54 C 0.4674(2) 0.1474(2) -0.0231(2) 0.0273(6) Uani 1 1 d .
C55 C 0.4768(2) 0.0865(2) 0.0511(2) 0.0276(6) Uani 1 1 d .
H55 H 0.4255 0.0788 0.0993 0.033 Uiso 1 1 calc R
C56 C 0.3781(2) 0.2018(2) -0.0285(2) 0.0280(6) Uani 1 1 d .
H56A H 0.3603 0.1944 -0.0733 0.034 Uiso 1 1 calc R
H56B H 0.3315 0.185 0.026 0.034 Uiso 1 1 calc R
C61 C 0.3071(2) 0.3454(2) -0.0775(2) 0.0302(7) Uani 1 1 d .
H61A H 0.3104 0.4028 -0.0838 0.036 Uiso 1 1 calc R
H61B H 0.2497 0.3321 -0.0345 0.036 Uiso 1 1 calc R
C62 C 0.3076(2) 0.33977(18) -0.1606(2) 0.0258(6) Uani 1 1 d .
C63 C 0.3800(2) 0.35849(19) -0.2324(2) 0.0263(6) Uani 1 1 d .
H63 H 0.4287 0.3738 -0.2262 0.032 Uiso 1 1 calc R
N64 N 0.38637(19) 0.35670(18) -0.30940(18) 0.0312(6) Uani 1 1 d .
C65 C 0.3161(2) 0.3354(2) -0.3163(2) 0.0331(7) Uani 1 1 d .
H65 H 0.3186 0.3339 -0.3705 0.04 Uiso 1 1 calc R
C66 C 0.2402(2) 0.3153(2) -0.2493(2) 0.0330(7) Uani 1 1 d .
H66 H 0.1923 0.3005 -0.2574 0.04 Uiso 1 1 calc R
C67 C 0.2363(2) 0.3176(2) -0.1707(2) 0.0307(7) Uani 1 1 d .
H67 H 0.1853 0.3042 -0.1236 0.037 Uiso 1 1 calc R
C71 C 0.0975(2) 0.13871(17) 0.1189(2) 0.0247(6) Uani 1 1 d .
C72 C 0.1348(3) 0.1331(2) 0.0367(2) 0.0330(7) Uani 1 1 d .
H72 H 0.1906 0.1509 0.0033 0.04 Uiso 1 1 calc R
C73 C 0.0900(3) 0.1009(2) 0.0028(3) 0.0416(9) Uani 1 1 d .
H73 H 0.1158 0.0956 -0.053 0.05 Uiso 1 1 calc R
C74 C 0.0080(3) 0.0772(2) 0.0517(3) 0.0425(10) Uani 1 1 d .
H74 H -0.0229 0.057 0.028 0.051 Uiso 1 1 calc R
C75 C -0.0307(3) 0.0818(2) 0.1339(3) 0.0367(8) Uani 1 1 d .
H75 H -0.087 0.0646 0.1663 0.044 Uiso 1 1 calc R
C76 C 0.0148(2) 0.11262(18) 0.1689(2) 0.0289(7) Uani 1 1 d .
N77 N -0.02091(19) 0.11810(17) 0.25254(19) 0.0300(6) Uani 1 1 d .
H77 H -0.0074 0.1583 0.2623 0.036 Uiso 1 1 calc R
C78 C -0.0743(2) 0.0682(2) 0.3209(3) 0.0362(8) Uani 1 1 d .
O79 O -0.1030(2) 0.0148(2) 0.3125(2) 0.0625(9) Uani 1 1 d .
C80 C -0.0917(2) 0.0803(2) 0.4049(3) 0.0336(7) Uani 1 1 d .
C81 C -0.1108(2) 0.0119(2) 0.4772(3) 0.0381(8) Uani 1 1 d .
H81 H -0.1151 -0.0384 0.4714 0.046 Uiso 1 1 calc R
C82 C -0.1230(2) 0.0189(2) 0.5556(3) 0.0391(8) Uani 1 1 d .
H82 H -0.1351 -0.0271 0.6041 0.047 Uiso 1 1 calc R
C83 C -0.1181(2) 0.0924(2) 0.5653(3) 0.0378(8) Uani 1 1 d .
H83 H -0.1261 0.0957 0.6202 0.045 Uiso 1 1 calc R
C84 C -0.1014(2) 0.1617(2) 0.4953(2) 0.0321(7) Uani 1 1 d .
C85 C -0.0877(2) 0.1543(2) 0.4151(2) 0.0334(7) Uani 1 1 d .
H85 H -0.0754 0.2003 0.3667 0.04 Uiso 1 1 calc R
C86 C -0.0954(2) 0.2420(2) 0.5055(2) 0.0313(7) Uani 1 1 d .
H86A H -0.1278 0.2436 0.5645 0.038 Uiso 1 1 calc R
H86B H -0.125 0.289 0.4674 0.038 Uiso 1 1 calc R
C87 C 0.0035(2) 0.25064(18) 0.4847(2) 0.0251(6) Uani 1 1 d .
H87 H 0.0355 0.1963 0.5128 0.03 Uiso 1 1 calc R
C91 C 0.12236(18) 0.53399(16) 0.10762(17) 0.0167(5) Uani 1 1 d .
C92 C 0.1612(2) 0.56436(18) 0.02061(18) 0.0227(6) Uani 1 1 d .
H92 H 0.2056 0.5289 -0.0096 0.027 Uiso 1 1 calc R
C93 C 0.1352(2) 0.64632(19) -0.0223(2) 0.0278(6) Uani 1 1 d .
H93 H 0.1625 0.6667 -0.0814 0.033 Uiso 1 1 calc R
C94 C 0.0696(2) 0.69792(18) 0.0212(2) 0.0251(6) Uani 1 1 d .
H94 H 0.0529 0.754 -0.008 0.03 Uiso 1 1 calc R
C95 C 0.0276(2) 0.66823(17) 0.10814(19) 0.0219(6) Uani 1 1 d .
H95 H -0.0185 0.7035 0.1375 0.026 Uiso 1 1 calc R
C96 C 0.05426(18) 0.58604(16) 0.15132(18) 0.0174(5) Uani 1 1 d .
N97 N 0.01418(15) 0.55171(14) 0.23846(15) 0.0192(5) Uani 1 1 d .
H97 H 0.0137 0.4984 0.2552 0.023 Uiso 1 1 calc R
C98 C -0.02415(18) 0.59179(17) 0.30004(18) 0.0196(5) Uani 1 1 d .
O99 O -0.03425(16) 0.66667(13) 0.28568(14) 0.0273(5) Uani 1 1 d .
C100 C -0.05571(19) 0.53546(18) 0.38709(19) 0.0217(6) Uani 1 1 d .
C101 C -0.1378(2) 0.56149(19) 0.4416(2) 0.0248(6) Uani 1 1 d .
H101 H -0.1702 0.6157 0.4253 0.03 Uiso 1 1 calc R
C102 C -0.1713(2) 0.5071(2) 0.5199(2) 0.0306(7) Uani 1 1 d .
H102 H -0.2277 0.5238 0.5568 0.037 Uiso 1 1 calc R
C103 C -0.1230(2) 0.4285(2) 0.5447(2) 0.0286(6) Uani 1 1 d .
H103 H -0.147 0.3922 0.5986 0.034 Uiso 1 1 calc R
C104 C -0.0398(2) 0.40181(19) 0.49212(19) 0.0246(6) Uani 1 1 d .
C105 C -0.00693(19) 0.45689(18) 0.41298(19) 0.0223(6) Uani 1 1 d .
H105 H 0.0497 0.4404 0.3762 0.027 Uiso 1 1 calc R
C106 C 0.0128(2) 0.31676(19) 0.51943(19) 0.0257(6) Uani 1 1 d .
H10A H -0.0065 0.2971 0.5821 0.031 Uiso 1 1 calc R
H10B H 0.0774 0.3211 0.5014 0.031 Uiso 1 1 calc R
C111 C 0.05089(19) 0.26954(17) 0.38903(19) 0.0210(5) Uani 1 1 d .
O112 O 0.01489(15) 0.31583(15) 0.33572(15) 0.0317(5) Uani 1 1 d .
O113 O 0.13544(13) 0.23375(13) 0.37164(13) 0.0230(4) Uani 1 1 d .
C201 C 0.0949(3) 0.7996(2) 0.2006(3) 0.0488(11) Uani 1 1 d .
H201 H 0.0549 0.761 0.2092 0.059 Uiso 1 1 calc R
Cl21 Cl 0.13820(15) 0.84432(10) 0.09093(10) 0.0920(6) Uani 1 1 d .
Cl22 Cl 0.20313(8) 0.54486(7) 0.66412(7) 0.0520(3) Uani 1 1 d .
Cl23 Cl 0.03177(9) 0.87414(7) 0.25338(12) 0.0783(5) Uani 1 1 d .
C301 C 0.1490(3) 0.5940(3) 0.7439(3) 0.0430(9) Uani 1 1 d .
H301 H 0.0856 0.6176 0.7418 0.052 Uiso 1 1 calc R
Cl31 Cl 0.18527(7) 0.74253(7) 0.24141(6) 0.0494(3) Uani 1 1 d .
Cl32 Cl 0.14562(8) 0.52071(7) 0.84416(7) 0.0571(3) Uani 1 1 d .
Cl33 Cl 0.20163(11) 0.67505(8) 0.73005(11) 0.0722(4) Uani 1 1 d .
C401 C 0.3849(2) 0.6768(2) 0.3666(2) 0.0263(6) Uani 1 1 d .
H401 H 0.4498 0.6767 0.3574 0.032 Uiso 1 1 calc R
Cl41 Cl 0.37756(6) 0.62523(5) 0.29954(6) 0.0360(2) Uani 1 1 d .
Cl42 Cl 0.33718(7) 0.62647(7) 0.47274(6) 0.0481(2) Uani 1 1 d .
Cl43 Cl 0.32923(7) 0.77901(5) 0.34069(7) 0.0458(2) Uani 1 1 d .

loop_
_atom_site_aniso_label
_atom_site_aniso_U_11
_atom_site_aniso_U_22
_atom_site_aniso_U_33
_atom_site_aniso_U_23
_atom_site_aniso_U_13
_atom_site_aniso_U_12
Fe1 0.01418(18) 0.01280(19) 0.01649(19) -0.00535(14) -0.00723(14) 0.00017(13)
N1 0.0159(10) 0.0128(10) 0.0174(10) -0.0049(8) -0.0090(8) -0.0002(8)
N2 0.0173(10) 0.0134(10) 0.0182(11) -0.0057(8) -0.0090(9) 0.0018(8)
N3 0.0156(10) 0.0126(10) 0.0187(11) -0.0047(8) -0.0087(9) -0.0004(8)
N4 0.0151(10) 0.0138(10) 0.0175(10) -0.0060(8) -0.0061(8) -0.0005(8)
C1 0.0164(12) 0.0166(12) 0.0186(12) -0.0084(10) -0.0066(10) -0.0012(9)
C2 0.0174(12) 0.0183(12) 0.0193(12) -0.0091(10) -0.0091(10) -0.0014(10)
C3 0.0189(12) 0.0191(13) 0.0223(13) -0.0085(11) -0.0102(11) -0.0007(10)
C4 0.0270(14) 0.0205(13) 0.0363(16) -0.0110(12) -0.0218(13) 0.0029(11)
C5 0.0262(14) 0.0209(14) 0.0355(16) -0.0095(12) -0.0219(13) 0.0048(11)
C6 0.0190(12) 0.0151(12) 0.0203(13) -0.0043(10) -0.0109(10) 0.0011(10)
C7 0.0193(12) 0.0150(12) 0.0214(13) -0.0045(10) -0.0103(11) 0.0021(10)
C8 0.0195(12) 0.0127(11) 0.0195(12) -0.0048(10) -0.0082(10) -0.0006(9)
C9 0.0271(14) 0.0137(12) 0.0280(14) -0.0047(11) -0.0145(12) -0.0020(10)
C10 0.0254(14) 0.0146(12) 0.0296(15) -0.0090(11) -0.0147(12) -0.0003(10)
C11 0.0187(12) 0.0158(12) 0.0209(13) -0.0066(10) -0.0086(10) -0.0018(10)
C12 0.0220(13) 0.0176(12) 0.0226(13) -0.0079(10) -0.0126(11) -0.0011(10)
C13 0.0193(12) 0.0179(13) 0.0205(13) -0.0073(10) -0.0102(10) -0.0002(10)
C14 0.0231(13) 0.0196(13) 0.0278(14) -0.0084(11) -0.0165(12) 0.0015(11)
C15 0.0223(13) 0.0187(13) 0.0254(14) -0.0072(11) -0.0144(11) 0.0023(10)
C16 0.0163(11) 0.0143(12) 0.0151(12) -0.0038(9) -0.0060(10) 0.0000(9)
C17 0.0143(11) 0.0135(11) 0.0145(11) -0.0039(9) -0.0054(9) 0.0012(9)
C18 0.0154(11) 0.0134(11) 0.0171(12) -0.0051(10) -0.0054(10) -0.0009(9)
C19 0.0199(12) 0.0155(12) 0.0254(14) -0.0073(11) -0.0088(11) -0.0020(10)
C20 0.0220(13) 0.0169(13) 0.0253(14) -0.0077(11) -0.0112(11) -0.0030(10)
C21 0.0221(13) 0.0174(12) 0.0301(15) -0.0108(11) -0.0171(12) 0.0030(10)
C22 0.0272(14) 0.0175(13) 0.0271(14) -0.0076(11) -0.0158(12) 0.0013(11)
C23 0.0439(18) 0.0220(14) 0.0319(16) -0.0099(12) -0.0273(15) 0.0018(13)
C24 0.0335(16) 0.0252(15) 0.0418(18) -0.0114(13) -0.0248(15) -0.0031(12)
C25 0.0279(15) 0.0222(14) 0.0393(18) -0.0102(13) -0.0168(13) -0.0036(12)
C26 0.0199(13) 0.0239(14) 0.0336(16) -0.0125(12) -0.0135(12) 0.0007(11)
N27 0.0237(12) 0.0368(15) 0.0326(14) -0.0181(12) -0.0046(11) -0.0122(11)
C28 0.0256(15) 0.0368(17) 0.0326(17) -0.0132(14) -0.0045(13) -0.0102(13)
O29 0.0441(15) 0.0557(17) 0.0436(15) -0.0198(13) -0.0068(12) -0.0273(13)
C30 0.0327(16) 0.0347(17) 0.0325(17) -0.0119(14) -0.0064(14) -0.0134(14)
C31 0.044(2) 0.074(3) 0.043(2) -0.027(2) 0.0080(18) -0.038(2)
C32 0.048(2) 0.088(3) 0.035(2) -0.031(2) 0.0137(18) -0.041(2)
C33 0.0399(19) 0.052(2) 0.0275(17) -0.0175(16) 0.0019(14) -0.0217(17)
C34 0.0287(15) 0.0305(16) 0.0257(15) -0.0109(13) -0.0060(12) -0.0090(12)
C35 0.0250(15) 0.0373(17) 0.0266(15) -0.0166(13) -0.0025(12) -0.0061(13)
C36 0.0316(17) 0.059(2) 0.0302(17) -0.0263(17) -0.0003(14) -0.0181(16)
N37 0.0301(13) 0.0355(15) 0.0247(13) -0.0154(11) -0.0047(11) -0.0095(11)
C41 0.0287(14) 0.0152(13) 0.0316(15) -0.0059(11) -0.0205(13) 0.0007(11)
C42 0.0352(16) 0.0202(14) 0.0311(16) -0.0048(12) -0.0195(14) -0.0024(12)
C43 0.0462(19) 0.0259(16) 0.0374(18) -0.0021(14) -0.0299(16) -0.0024(14)
C44 0.047(2) 0.0171(14) 0.050(2) -0.0073(14) -0.0338(17) 0.0049(13)
C45 0.0351(17) 0.0216(15) 0.048(2) -0.0131(14) -0.0251(16) 0.0073(13)
C46 0.0267(14) 0.0205(14) 0.0384(17) -0.0118(13) -0.0208(13) 0.0046(11)
N47 0.0295(13) 0.0200(12) 0.0353(15) -0.0122(11) -0.0148(12) 0.0082(10)
C48 0.0239(14) 0.0335(16) 0.0383(18) -0.0213(14) -0.0121(13) 0.0003(12)
O49 0.0317(12) 0.0379(13) 0.0501(15) -0.0255(12) -0.0187(11) 0.0116(10)
C50 0.0268(15) 0.0337(16) 0.0328(17) -0.0185(14) -0.0091(13) -0.0030(13)
C51 0.0254(15) 0.0390(18) 0.0411(19) -0.0242(16) -0.0055(14) -0.0009(13)
C52 0.0310(17) 0.0415(19) 0.0353(18) -0.0213(16) 0.0044(14) -0.0102(14)
C53 0.0397(18) 0.0320(17) 0.0279(16) -0.0116(13) -0.0048(14) -0.0103(14)
C54 0.0285(15) 0.0330(16) 0.0248(15) -0.0133(13) -0.0068(12) -0.0065(13)
C55 0.0246(14) 0.0349(17) 0.0248(15) -0.0122(13) -0.0055(12) -0.0050(12)
C56 0.0277(15) 0.0348(17) 0.0254(15) -0.0105(13) -0.0086(12) -0.0078(13)
C61 0.0285(15) 0.0296(16) 0.0312(16) -0.0149(13) -0.0018(13) -0.0039(13)
C62 0.0268(14) 0.0177(13) 0.0285(15) -0.0061(11) -0.0067(12) 0.0005(11)
C63 0.0222(14) 0.0250(14) 0.0308(16) -0.0079(12) -0.0064(12) -0.0043(11)
N64 0.0297(14) 0.0302(14) 0.0308(14) -0.0080(11) -0.0070(11) -0.0040(11)
C65 0.0328(17) 0.0364(18) 0.0301(16) -0.0086(14) -0.0144(14) 0.0001(14)
C66 0.0282(16) 0.0324(17) 0.0420(19) -0.0119(15) -0.0167(14) -0.0003(13)
C67 0.0244(15) 0.0271(15) 0.0367(18) -0.0079(13) -0.0064(13) -0.0031(12)
C71 0.0328(15) 0.0155(13) 0.0371(17) -0.0115(12) -0.0258(14) 0.0046(11)
C72 0.0438(19) 0.0249(15) 0.0414(19) -0.0163(14) -0.0260(16) 0.0043(13)
C73 0.065(3) 0.0316(18) 0.045(2) -0.0232(16) -0.038(2) 0.0111(17)
C74 0.058(2) 0.0206(15) 0.073(3) -0.0161(17) -0.051(2) 0.0029(15)
C75 0.0448(19) 0.0200(15) 0.062(2) -0.0134(15) -0.0377(19) 0.0001(13)
C76 0.0329(16) 0.0154(13) 0.050(2) -0.0076(13) -0.0301(15) -0.0006(11)
N77 0.0309(14) 0.0246(13) 0.0447(16) -0.0116(12) -0.0176(12) -0.0091(11)
C78 0.0265(16) 0.0269(16) 0.059(2) -0.0132(16) -0.0126(15) -0.0084(13)
O79 0.073(2) 0.059(2) 0.071(2) -0.0276(17) -0.0044(18) -0.0449(18)
C80 0.0208(14) 0.0289(16) 0.051(2) -0.0142(15) -0.0056(14) -0.0059(12)
C81 0.0236(15) 0.0238(16) 0.063(2) -0.0124(16) -0.0057(16) -0.0070(12)
C82 0.0280(16) 0.0329(18) 0.047(2) -0.0068(16) -0.0001(15) -0.0113(14)
C83 0.0304(17) 0.0354(18) 0.041(2) -0.0080(15) -0.0031(15) -0.0092(14)
C84 0.0244(15) 0.0260(15) 0.0419(19) -0.0098(14) -0.0035(14) -0.0062(12)
C85 0.0275(16) 0.0262(16) 0.044(2) -0.0079(14) -0.0075(14) -0.0067(13)
C86 0.0247(15) 0.0286(16) 0.0345(17) -0.0089(13) -0.0001(13) -0.0064(12)
C87 0.0241(14) 0.0207(14) 0.0253(15) -0.0058(11) -0.0031(12) -0.0022(11)
C91 0.0187(12) 0.0131(12) 0.0201(13) -0.0036(10) -0.0094(10) -0.0018(9)
C92 0.0277(14) 0.0215(14) 0.0189(13) -0.0048(11) -0.0096(11) -0.0016(11)
C93 0.0372(17) 0.0230(14) 0.0218(14) 0.0011(12) -0.0135(13) -0.0063(12)
C94 0.0345(16) 0.0168(13) 0.0278(15) -0.0010(11) -0.0198(13) -0.0032(11)
C95 0.0241(13) 0.0153(12) 0.0284(15) -0.0047(11) -0.0143(12) 0.0002(10)
C96 0.0177(12) 0.0144(12) 0.0223(13) -0.0045(10) -0.0100(10) -0.0017(10)
N97 0.0186(11) 0.0130(10) 0.0223(12) -0.0045(9) -0.0050(9) 0.0010(8)
C98 0.0166(12) 0.0180(13) 0.0244(14) -0.0072(11) -0.0072(11) 0.0002(10)
O99 0.0354(12) 0.0164(10) 0.0298(11) -0.0086(8) -0.0092(9) -0.0017(8)
C100 0.0225(13) 0.0201(13) 0.0222(14) -0.0073(11) -0.0060(11) -0.0020(11)
C101 0.0245(14) 0.0232(14) 0.0253(15) -0.0095(12) -0.0091(12) 0.0038(11)
C102 0.0247(15) 0.0361(17) 0.0255(15) -0.0137(13) -0.0015(12) 0.0021(13)
C103 0.0275(15) 0.0311(16) 0.0213(14) -0.0076(12) -0.0014(12) -0.0030(12)
C104 0.0259(14) 0.0245(14) 0.0242(14) -0.0094(12) -0.0080(12) -0.0012(11)
C105 0.0210(13) 0.0208(13) 0.0237(14) -0.0090(11) -0.0061(11) 0.0016(11)
C106 0.0290(15) 0.0240(14) 0.0202(14) -0.0045(11) -0.0070(12) -0.0010(12)
C111 0.0200(13) 0.0182(13) 0.0251(14) -0.0083(11) -0.0039(11) -0.0043(10)
O112 0.0243(11) 0.0363(13) 0.0276(11) -0.0089(10) -0.0083(9) 0.0061(9)
O113 0.0192(9) 0.0263(10) 0.0196(10) -0.0078(8) -0.0020(8) -0.0010(8)
C201 0.058(2) 0.0269(17) 0.071(3) 0.0062(18) -0.044(2) -0.0145(17)
Cl21 0.1561(16) 0.0762(9) 0.0636(8) 0.0241(7) -0.0756(10) -0.0502(10)
Cl22 0.0614(6) 0.0544(6) 0.0423(5) -0.0222(5) -0.0074(5) -0.0123(5)
Cl23 0.0592(7) 0.0368(6) 0.1352(14) -0.0220(7) -0.0294(8) -0.0041(5)
C301 0.043(2) 0.044(2) 0.049(2) -0.0230(18) -0.0228(18) 0.0082(16)
Cl31 0.0410(5) 0.0561(6) 0.0396(5) 0.0027(4) -0.0176(4) -0.0044(4)
Cl32 0.0624(7) 0.0546(6) 0.0465(6) -0.0202(5) -0.0225(5) 0.0189(5)
Cl33 0.0931(10) 0.0472(6) 0.1012(11) -0.0235(7) -0.0566(9) -0.0088(6)
C401 0.0238(14) 0.0284(15) 0.0296(15) -0.0105(13) -0.0095(12) -0.0038(12)
Cl41 0.0362(4) 0.0385(4) 0.0418(5) -0.0213(4) -0.0132(4) -0.0039(3)
Cl42 0.0458(5) 0.0601(6) 0.0286(4) -0.0029(4) -0.0116(4) -0.0060(4)
Cl43 0.0544(6) 0.0237(4) 0.0662(6) -0.0123(4) -0.0286(5) -0.0032(4)

loop_
_atom_type_symbol
_atom_type_description
_atom_type_scat_dispersion_real
_atom_type_scat_dispersion_imag
_atom_type_scat_source
C C 0.0033 0.0016 'International Tables Vol C Tables 4.2.6.8 and 6.1.1.4'
H H 0 0 'International Tables Vol C Tables 4.2.6.8 and 6.1.1.4'
N N 0.0061 0.0033 'International Tables Vol C Tables 4.2.6.8 and 6.1.1.4'
O O 0.0106 0.006 'International Tables Vol C Tables 4.2.6.8 and 6.1.1.4'
Fe Fe 0.3463 0.8444 'International Tables Vol C Tables 4.2.6.8 and 6.1.1.4'
Cl Cl 0.1484 0.1585 'International Tables Vol C Tables 4.2.6.8 and 6.1.1.4'

loop_
_geom_angle_atom_site_label_1
_geom_angle_atom_site_label_2
_geom_angle_atom_site_label_3
_geom_angle
O113 Fe1 N1 102.39(9)
O113 Fe1 N3 102.90(9)
N1 Fe1 N3 154.65(9)
O113 Fe1 N2 99.07(9)
N1 Fe1 N2 87.05(9)
N3 Fe1 N2 87.28(9)
O113 Fe1 N4 107.82(9)
N1 Fe1 N4 87.24(9)
N3 Fe1 N4 86.74(9)
N2 Fe1 N4 153.11(9)
C18 N1 C1 105.6(2)
C18 N1 Fe1 126.63(17)
C1 N1 Fe1 126.60(17)
C6 N2 C3 105.7(2)
C6 N2 Fe1 126.37(18)
C3 N2 Fe1 127.18(18)
C8 N3 C11 105.9(2)
C8 N3 Fe1 126.79(17)
C11 N3 Fe1 126.14(17)
C13 N4 C16 105.8(2)
C13 N4 Fe1 125.87(18)
C16 N4 Fe1 126.24(17)
N1 C1 C2 126.0(2)
N1 C1 C20 110.2(2)
C2 C1 C20 123.7(2)
C3 C2 C1 123.9(2)
C3 C2 C21 118.8(2)
C1 C2 C21 116.9(2)
N2 C3 C2 125.6(2)
N2 C3 C4 110.1(2)
C2 C3 C4 124.3(2)
C5 C4 C3 107.3(2)
C5 C4 H4 126.3
C3 C4 H4 126.3
C4 C5 C6 107.0(2)
C4 C5 H5 126.5
C6 C5 H5 126.5
N2 C6 C7 126.1(2)
N2 C6 C5 109.9(2)
C7 C6 C5 123.9(2)
C6 C7 C8 124.2(2)
C6 C7 C41 118.6(2)
C8 C7 C41 117.1(2)
N3 C8 C7 125.9(2)
N3 C8 C9 109.8(2)
C7 C8 C9 124.4(2)
C10 C9 C8 107.5(2)
C10 C9 H9 126.3
C8 C9 H9 126.3
C9 C10 C11 107.0(2)
C9 C10 H10 126.5
C11 C10 H10 126.5
N3 C11 C12 125.7(2)
N3 C11 C10 109.8(2)
C12 C11 C10 124.4(2)
C13 C12 C11 124.4(2)
C13 C12 C71 118.3(2)
C11 C12 C71 117.3(2)
N4 C13 C12 125.5(2)
N4 C13 C14 110.1(2)
C12 C13 C14 124.3(2)
C15 C14 C13 107.4(2)
C15 C14 H14 126.3
C13 C14 H14 126.3
C14 C15 C16 106.9(2)
C14 C15 H15 126.6
C16 C15 H15 126.6
N4 C16 C17 126.3(2)
N4 C16 C15 109.8(2)
C17 C16 C15 123.9(2)
C16 C17 C18 123.9(2)
C16 C17 C91 118.4(2)
C18 C17 C91 117.7(2)
N1 C18 C17 125.7(2)
N1 C18 C19 110.1(2)
C17 C18 C19 124.1(2)
C20 C19 C18 107.2(2)
C20 C19 H19 126.4
C18 C19 H19 126.4
C19 C20 C1 106.9(2)
C19 C20 H20 126.5
C1 C20 H20 126.5
C22 C21 C26 119.5(3)
C22 C21 C2 122.1(3)
C26 C21 C2 118.4(3)
C21 C22 C23 120.7(3)
C21 C22 H22 119.6
C23 C22 H22 119.6
C24 C23 C22 119.3(3)
C24 C23 H23 120.3
C22 C23 H23 120.3
C25 C24 C23 121.2(3)
C25 C24 H24 119.4
C23 C24 H24 119.4
C24 C25 C26 119.5(3)
C24 C25 H25 120.3
C26 C25 H25 120.3
C25 C26 N27 123.3(3)
C25 C26 C21 119.7(3)
N27 C26 C21 117.0(3)
C28 N27 C26 131.9(3)
C28 N27 H27 114.1
C26 N27 H27 114.1
O29 C28 N27 123.8(3)
O29 C28 C30 124.3(3)
N27 C28 C30 111.8(3)
C35 C30 C31 118.7(3)
C35 C30 C28 122.0(3)
C31 C30 C28 119.1(3)
C32 C31 C30 119.9(3)
C32 C31 H31 120.1
C30 C31 H31 120.1
C33 C32 C31 120.7(4)
C33 C32 H32 119.6
C31 C32 H32 119.6
C32 C33 C34 120.5(3)
C32 C33 H33 119.8
C34 C33 H33 119.8
C33 C34 C35 118.9(3)
C33 C34 C36 122.3(3)
C35 C34 C36 118.5(3)
C34 C35 C30 121.2(3)
C34 C35 H35 119.4
C30 C35 H35 119.4
N37 C36 C34 114.5(3)
N37 C36 H36A 108.6
C34 C36 H36A 108.6
N37 C36 H36B 108.6
C34 C36 H36B 108.6
H36A C36 H36B 107.6
C61 N37 C36 111.0(3)
C61 N37 C56 113.0(3)
C36 N37 C56 111.6(3)
C42 C41 C46 120.1(3)
C42 C41 C7 120.4(3)
C46 C41 C7 119.5(3)
C41 C42 C43 120.6(3)
C41 C42 H42 119.7
C43 C42 H42 119.7
C44 C43 C42 118.8(3)
C44 C43 H43 120.6
C42 C43 H43 120.6
C45 C44 C43 121.9(3)
C45 C44 H44 119.1
C43 C44 H44 119.1
C44 C45 C46 119.9(3)
C44 C45 H45 120
C46 C45 H45 120
N47 C46 C45 123.7(3)
N47 C46 C41 117.6(3)
C45 C46 C41 118.7(3)
C48 N47 C46 131.3(3)
C48 N47 H47 114.4
C46 N47 H47 114.4
O49 C48 N47 123.2(3)
O49 C48 C50 123.2(3)
N47 C48 C50 113.6(3)
C51 C50 C55 118.5(3)
C51 C50 C48 119.0(3)
C55 C50 C48 122.5(3)
C52 C51 C50 119.9(3)
C52 C51 H51 120
C50 C51 H51 120
C53 C52 C51 121.3(3)
C53 C52 H52 119.3
C51 C52 H52 119.3
C52 C53 C54 120.3(3)
C52 C53 H53 119.8
C54 C53 H53 119.8
C55 C54 C53 118.1(3)
C55 C54 C56 121.6(3)
C53 C54 C56 120.3(3)
C54 C55 C50 121.8(3)
C54 C55 H55 119.1
C50 C55 H55 119.1
N37 C56 C54 111.6(3)
N37 C56 H56A 109.3
C54 C56 H56A 109.3
N37 C56 H56B 109.3
C54 C56 H56B 109.3
H56A C56 H56B 108
N37 C61 C62 112.5(2)
N37 C61 H61A 109.1
C62 C61 H61A 109.1
N37 C61 H61B 109.1
C62 C61 H61B 109.1
H61A C61 H61B 107.8
C63 C62 C67 116.8(3)
C63 C62 C61 120.5(3)
C67 C62 C61 122.7(3)
N64 C63 C62 125.2(3)
N64 C63 H63 117.4
C62 C63 H63 117.4
C63 N64 C65 116.0(3)
N64 C65 C66 124.1(3)
N64 C65 H65 117.9
C66 C65 H65 117.9
C67 C66 C65 118.1(3)
C67 C66 H66 121
C65 C66 H66 121
C66 C67 C62 119.8(3)
C66 C67 H67 120.1
C62 C67 H67 120.1
C72 C71 C76 120.5(3)
C72 C71 C12 120.2(3)
C76 C71 C12 119.3(3)
C71 C72 C73 119.9(4)
C71 C72 H72 120
C73 C72 H72 120
C74 C73 C72 119.1(4)
C74 C73 H73 120.5
C72 C73 H73 120.5
C73 C74 C75 122.4(3)
C73 C74 H74 118.8
C75 C74 H74 118.8
C74 C75 C76 118.9(4)
C74 C75 H75 120.6
C76 C75 H75 120.6
N77 C76 C71 119.3(3)
N77 C76 C75 121.5(3)
C71 C76 C75 119.2(3)
C78 N77 C76 127.8(3)
C78 N77 H77 116.1
C76 N77 H77 116.1
O79 C78 N77 121.1(4)
O79 C78 C80 122.3(4)
N77 C78 C80 116.5(3)
C85 C80 C81 119.3(4)
C85 C80 C78 123.3(3)
C81 C80 C78 117.4(3)
C82 C81 C80 119.4(3)
C82 C81 H81 120.3
C80 C81 H81 120.3
C81 C82 C83 121.0(4)
C81 C82 H82 119.5
C83 C82 H82 119.5
C82 C83 C84 120.9(4)
C82 C83 H83 119.6
C84 C83 H83 119.6
C85 C84 C83 118.1(3)
C85 C84 C86 120.7(3)
C83 C84 C86 121.1(3)
C80 C85 C84 121.2(3)
C80 C85 H85 119.4
C84 C85 H85 119.4
C84 C86 C87 111.1(3)
C84 C86 H86A 109.4
C87 C86 H86A 109.4
C84 C86 H86B 109.4
C87 C86 H86B 109.4
H86A C86 H86B 108
C111 C87 C86 111.6(3)
C111 C87 C106 110.0(2)
C86 C87 C106 112.6(2)
C111 C87 H87 107.4
C86 C87 H87 107.4
C106 C87 H87 107.4
C92 C91 C96 119.3(2)
C92 C91 C17 119.4(2)
C96 C91 C17 121.3(2)
C93 C92 C91 120.6(3)
C93 C92 H92 119.7
C91 C92 H92 119.7
C94 C93 C92 119.9(3)
C94 C93 H93 120
C92 C93 H93 120
C93 C94 C95 120.6(3)
C93 C94 H94 119.7
C95 C94 H94 119.7
C96 C95 C94 119.4(3)
C96 C95 H95 120.3
C94 C95 H95 120.3
C95 C96 C91 120.2(3)
C95 C96 N97 122.4(2)
C91 C96 N97 117.4(2)
C98 N97 C96 127.6(2)
C98 N97 H97 116.2
C96 N97 H97 116.2
O99 C98 N97 123.8(3)
O99 C98 C100 122.7(3)
N97 C98 C100 113.5(2)
C105 C100 C101 119.9(3)
C105 C100 C98 121.3(3)
C101 C100 C98 118.7(3)
C102 C101 C100 119.1(3)
C102 C101 H101 120.4
C100 C101 H101 120.4
C103 C102 C101 120.6(3)
C103 C102 H102 119.7
C101 C102 H102 119.7
C102 C103 C104 121.3(3)
C102 C103 H103 119.4
C104 C103 H103 119.4
C103 C104 C105 117.7(3)
C103 C104 C106 121.2(3)
C105 C104 C106 121.1(3)
C100 C105 C104 121.3(3)
C100 C105 H105 119.3
C104 C105 H105 119.3
C104 C106 C87 115.8(3)
C104 C106 H10A 108.3
C87 C106 H10A 108.3
C104 C106 H10B 108.3
C87 C106 H10B 108.3
H10A C106 H10B 107.4
O112 C111 O113 123.7(3)
O112 C111 C87 123.4(3)
O113 C111 C87 112.7(3)
C111 O113 Fe1 130.5(2)
Cl23 C201 Cl31 110.8(3)
Cl23 C201 Cl21 111.8(2)
Cl31 C201 Cl21 108.5(3)
Cl23 C201 H201 108.6
Cl31 C201 H201 108.6
Cl21 C201 H201 108.6
Cl22 C301 Cl33 111.9(3)
Cl22 C301 Cl32 109.5(2)
Cl33 C301 Cl32 110.6(2)
Cl22 C301 H301 108.3
Cl33 C301 H301 108.3
Cl32 C301 H301 108.3
Cl42 C401 Cl43 110.18(18)
Cl42 C401 Cl41 110.39(18)
Cl43 C401 Cl41 109.31(17)
Cl42 C401 H401 109
Cl43 C401 H401 109
Cl41 C401 H401 109

loop_
_geom_bond_atom_site_label_1
_geom_bond_atom_site_label_2
_geom_bond_distance
Fe1 O113 1.894(2)
Fe1 N1 2.061(2)
Fe1 N3 2.067(2)
Fe1 N2 2.075(2)
Fe1 N4 2.075(2)
N1 C18 1.381(3)
N1 C1 1.386(3)
N2 C6 1.381(3)
N2 C3 1.384(3)
N3 C8 1.381(3)
N3 C11 1.383(3)
N4 C13 1.377(3)
N4 C16 1.380(3)
C1 C2 1.402(4)
C1 C20 1.432(4)
C2 C3 1.402(4)
C2 C21 1.507(3)
C3 C4 1.443(4)
C4 C5 1.351(4)
C4 H4 0.95
C5 C6 1.452(4)
C5 H5 0.95
C6 C7 1.396(4)
C7 C8 1.400(4)
C7 C41 1.505(4)
C8 C9 1.441(4)
C9 C10 1.350(4)
C9 H9 0.95
C10 C11 1.445(4)
C10 H10 0.95
C11 C12 1.399(4)
C12 C13 1.393(4)
C12 C71 1.511(4)
C13 C14 1.436(4)
C14 C15 1.350(4)
C14 H14 0.95
C15 C16 1.447(4)
C15 H15 0.95
C16 C17 1.395(4)
C17 C18 1.405(4)
C17 C91 1.500(3)
C18 C19 1.432(4)
C19 C20 1.364(4)
C19 H19 0.95
C20 H20 0.95
C21 C22 1.389(4)
C21 C26 1.419(4)
C22 C23 1.395(4)
C22 H22 0.95
C23 C24 1.394(5)
C23 H23 0.95
C24 C25 1.389(5)
C24 H24 0.95
C25 C26 1.401(4)
C25 H25 0.95
C26 N27 1.402(4)
N27 C28 1.379(4)
N27 H27 0.88
C28 O29 1.218(4)
C28 C30 1.499(5)
C30 C35 1.395(5)
C30 C31 1.403(5)
C31 C32 1.387(6)
C31 H31 0.95
C32 C33 1.379(5)
C32 H32 0.95
C33 C34 1.391(5)
C33 H33 0.95
C34 C35 1.394(4)
C34 C36 1.510(4)
C35 H35 0.95
C36 N37 1.469(4)
C36 H36A 0.99
C36 H36B 0.99
N37 C61 1.464(4)
N37 C56 1.473(4)
C41 C42 1.389(4)
C41 C46 1.416(4)
C42 C43 1.402(4)
C42 H42 0.95
C43 C44 1.388(5)
C43 H43 0.95
C44 C45 1.377(5)
C44 H44 0.95
C45 C46 1.408(4)
C45 H45 0.95
C46 N47 1.396(4)
N47 C48 1.378(4)
N47 H47 0.88
C48 O49 1.229(4)
C48 C50 1.493(5)
C50 C51 1.404(5)
C50 C55 1.404(4)
C51 C52 1.384(6)
C51 H51 0.95
C52 C53 1.377(5)
C52 H52 0.95
C53 C54 1.413(5)
C53 H53 0.95
C54 C55 1.394(5)
C54 C56 1.508(5)
C55 H55 0.95
C56 H56A 0.99
C56 H56B 0.99
C61 C62 1.500(5)
C61 H61A 0.99
C61 H61B 0.99
C62 C63 1.391(4)
C62 C67 1.396(5)
C63 N64 1.335(4)
C63 H63 0.95
N64 C65 1.344(5)
C65 C66 1.389(5)
C65 H65 0.95
C66 C67 1.380(5)
C66 H66 0.95
C67 H67 0.95
C71 C72 1.384(5)
C71 C76 1.407(5)
C72 C73 1.404(5)
C72 H72 0.95
C73 C74 1.379(6)
C73 H73 0.95
C74 C75 1.379(6)
C74 H74 0.95
C75 C76 1.412(4)
C75 H75 0.95
C76 N77 1.407(5)
N77 C78 1.375(5)
N77 H77 0.88
C78 O79 1.227(4)
C78 C80 1.486(6)
C80 C85 1.398(5)
C80 C81 1.416(5)
C81 C82 1.371(6)
C81 H81 0.95
C82 C83 1.390(5)
C82 H82 0.95
C83 C84 1.399(5)
C83 H83 0.95
C84 C85 1.399(5)
C84 C86 1.519(5)
C85 H85 0.95
C86 C87 1.542(4)
C86 H86A 0.99
C86 H86B 0.99
C87 C111 1.536(4)
C87 C106 1.556(4)
C87 H87 1
C91 C92 1.396(4)
C91 C96 1.406(4)
C92 C93 1.395(4)
C92 H92 0.95
C93 C94 1.384(5)
C93 H93 0.95
C94 C95 1.402(4)
C94 H94 0.95
C95 C96 1.402(4)
C95 H95 0.95
C96 N97 1.411(4)
N97 C98 1.371(4)
N97 H97 0.88
C98 O99 1.225(4)
C98 C100 1.496(4)
C100 C105 1.395(4)
C100 C101 1.398(4)
C101 C102 1.389(5)
C101 H101 0.95
C102 C103 1.389(5)
C102 H102 0.95
C103 C104 1.397(4)
C103 H103 0.95
C104 C105 1.402(4)
C104 C106 1.507(4)
C105 H105 0.95
C106 H10A 0.99
C106 H10B 0.99
C111 O112 1.212(4)
C111 O113 1.309(3)
C201 Cl23 1.754(5)
C201 Cl31 1.754(4)
C201 Cl21 1.762(5)
C201 H201 1
Cl22 C301 1.749(4)
C301 Cl33 1.757(5)
C301 Cl32 1.773(4)
C301 H301 1
C401 Cl42 1.747(3)
C401 Cl43 1.752(3)
C401 Cl41 1.775(3)
C401 H401 1

loop_
_geom_torsion_atom_site_label_1
_geom_torsion_atom_site_label_2
_geom_torsion_atom_site_label_3
_geom_torsion_atom_site_label_4
_geom_torsion
O113 Fe1 N1 C18 -87.2(2)
N3 Fe1 N1 C18 96.9(3)
N2 Fe1 N1 C18 174.2(2)
N4 Fe1 N1 C18 20.5(2)
O113 Fe1 N1 C1 78.5(2)
N3 Fe1 N1 C1 -97.4(3)
N2 Fe1 N1 C1 -20.1(2)
N4 Fe1 N1 C1 -173.9(2)
O113 Fe1 N2 C6 84.1(2)
N1 Fe1 N2 C6 -173.8(2)
N3 Fe1 N2 C6 -18.6(2)
N4 Fe1 N2 C6 -95.9(3)
O113 Fe1 N2 C3 -84.6(2)
N1 Fe1 N2 C3 17.5(2)
N3 Fe1 N2 C3 172.7(2)
N4 Fe1 N2 C3 95.4(3)
O113 Fe1 N3 C8 -80.6(2)
N1 Fe1 N3 C8 95.3(3)
N2 Fe1 N3 C8 18.1(2)
N4 Fe1 N3 C8 171.8(2)
O113 Fe1 N3 C11 85.4(2)
N1 Fe1 N3 C11 -98.7(3)
N2 Fe1 N3 C11 -175.9(2)
N4 Fe1 N3 C11 -22.1(2)
O113 Fe1 N4 C13 -77.9(2)
N1 Fe1 N4 C13 179.9(2)
N3 Fe1 N4 C13 24.6(2)
N2 Fe1 N4 C13 102.0(3)
O113 Fe1 N4 C16 83.1(2)
N1 Fe1 N4 C16 -19.0(2)
N3 Fe1 N4 C16 -174.4(2)
N2 Fe1 N4 C16 -97.0(3)
C18 N1 C1 C2 -174.6(3)
Fe1 N1 C1 C2 17.3(4)
C18 N1 C1 C20 1.7(3)
Fe1 N1 C1 C20 -166.34(18)
N1 C1 C2 C3 -2.9(4)
C20 C1 C2 C3 -178.8(3)
N1 C1 C2 C21 169.8(3)
C20 C1 C2 C21 -6.1(4)
C6 N2 C3 C2 178.2(3)
Fe1 N2 C3 C2 -11.2(4)
C6 N2 C3 C4 -0.7(3)
Fe1 N2 C3 C4 169.9(2)
C1 C2 C3 N2 -0.3(5)
C21 C2 C3 N2 -172.9(3)
C1 C2 C3 C4 178.5(3)
C21 C2 C3 C4 5.9(4)
N2 C3 C4 C5 -0.2(4)
C2 C3 C4 C5 -179.1(3)
C3 C4 C5 C6 0.9(4)
C3 N2 C6 C7 -176.3(3)
Fe1 N2 C6 C7 13.1(4)
C3 N2 C6 C5 1.2(3)
Fe1 N2 C6 C5 -169.4(2)
C4 C5 C6 N2 -1.4(4)
C4 C5 C6 C7 176.2(3)
N2 C6 C7 C8 1.3(5)
C5 C6 C7 C8 -175.8(3)
N2 C6 C7 C41 177.5(3)
C5 C6 C7 C41 0.3(4)
C11 N3 C8 C7 179.8(3)
Fe1 N3 C8 C7 -11.9(4)
C11 N3 C8 C9 0.8(3)
Fe1 N3 C8 C9 169.10(19)
C6 C7 C8 N3 -2.0(5)
C41 C7 C8 N3 -178.2(3)
C6 C7 C8 C9 176.8(3)
C41 C7 C8 C9 0.6(4)
N3 C8 C9 C10 -1.3(3)
C7 C8 C9 C10 179.7(3)
C8 C9 C10 C11 1.2(3)
C8 N3 C11 C12 -178.3(3)
Fe1 N3 C11 C12 13.3(4)
C8 N3 C11 C10 0.0(3)
Fe1 N3 C11 C10 -168.43(19)
C9 C10 C11 N3 -0.8(3)
C9 C10 C11 C12 177.5(3)
N3 C11 C12 C13 3.6(5)
C10 C11 C12 C13 -174.4(3)
N3 C11 C12 C71 -177.5(3)
C10 C11 C12 C71 4.5(4)
C16 N4 C13 C12 177.4(3)
Fe1 N4 C13 C12 -18.4(4)
C16 N4 C13 C14 -0.7(3)
Fe1 N4 C13 C14 163.53(19)
C11 C12 C13 N4 -0.8(5)
C71 C12 C13 N4 -179.7(3)
C11 C12 C13 C14 177.0(3)
C71 C12 C13 C14 -1.9(4)
N4 C13 C14 C15 1.2(3)
C12 C13 C14 C15 -176.8(3)
C13 C14 C15 C16 -1.2(3)
C13 N4 C16 C17 178.0(3)
Fe1 N4 C16 C17 13.9(4)
C13 N4 C16 C15 -0.1(3)
Fe1 N4 C16 C15 -164.21(18)
C14 C15 C16 N4 0.8(3)
C14 C15 C16 C17 -177.3(3)
N4 C16 C17 C18 -1.6(4)
C15 C16 C17 C18 176.3(3)
N4 C16 C17 C91 175.3(2)
C15 C16 C17 C91 -6.8(4)
C1 N1 C18 C17 175.0(2)
Fe1 N1 C18 C17 -16.9(4)
C1 N1 C18 C19 -1.7(3)
Fe1 N1 C18 C19 166.40(18)
C16 C17 C18 N1 3.1(4)
C91 C17 C18 N1 -173.8(2)
C16 C17 C18 C19 179.3(3)
C91 C17 C18 C19 2.4(4)
N1 C18 C19 C20 1.0(3)
C17 C18 C19 C20 -175.7(3)
C18 C19 C20 C1 0.1(3)
N1 C1 C20 C19 -1.2(3)
C2 C1 C20 C19 175.3(3)
C3 C2 C21 C22 -85.8(3)
C1 C2 C21 C22 101.1(3)
C3 C2 C21 C26 96.1(3)
C1 C2 C21 C26 -77.0(3)
C26 C21 C22 C23 1.8(4)
C2 C21 C22 C23 -176.2(3)
C21 C22 C23 C24 -0.6(4)
C22 C23 C24 C25 -1.0(5)
C23 C24 C25 C26 1.3(5)
C24 C25 C26 N27 -179.4(3)
C24 C25 C26 C21 0.0(4)
C22 C21 C26 C25 -1.5(4)
C2 C21 C26 C25 176.6(3)
C22 C21 C26 N27 177.9(3)
C2 C21 C26 N27 -4.0(4)
C25 C26 N27 C28 -17.1(5)
C21 C26 N27 C28 163.5(3)
C26 N27 C28 O29 9.1(6)
C26 N27 C28 C30 -173.1(3)
O29 C28 C30 C35 -156.4(4)
N27 C28 C30 C35 25.8(5)
O29 C28 C30 C31 28.6(6)
N27 C28 C30 C31 -149.1(4)
C35 C30 C31 C32 -1.4(7)
C28 C30 C31 C32 173.8(4)
C30 C31 C32 C33 0.7(8)
C31 C32 C33 C34 -0.7(8)
C32 C33 C34 C35 1.3(6)
C32 C33 C34 C36 -173.1(4)
C33 C34 C35 C30 -2.0(5)
C36 C34 C35 C30 172.6(3)
C31 C30 C35 C34 2.0(6)
C28 C30 C35 C34 -172.9(3)
C33 C34 C36 N37 -15.3(5)
C35 C34 C36 N37 170.2(3)
C34 C36 N37 C61 -110.6(3)
C34 C36 N37 C56 122.4(3)
C6 C7 C41 C42 81.7(4)
C8 C7 C41 C42 -101.8(3)
C6 C7 C41 C46 -99.0(3)
C8 C7 C41 C46 77.5(4)
C46 C41 C42 C43 -0.3(4)
C7 C41 C42 C43 178.9(3)
C41 C42 C43 C44 0.2(5)
C42 C43 C44 C45 0.1(5)
C43 C44 C45 C46 -0.3(5)
C44 C45 C46 N47 -178.0(3)
C44 C45 C46 C41 0.2(5)
C42 C41 C46 N47 178.4(3)
C7 C41 C46 N47 -0.9(4)
C42 C41 C46 C45 0.2(4)
C7 C41 C46 C45 -179.1(3)
C45 C46 N47 C48 7.8(5)
C41 C46 N47 C48 -170.4(3)
C46 N47 C48 O49 -13.9(5)
C46 N47 C48 C50 166.1(3)
O49 C48 C50 C51 -27.0(5)
N47 C48 C50 C51 153.0(3)
O49 C48 C50 C55 153.1(3)
N47 C48 C50 C55 -26.9(4)
C55 C50 C51 C52 0.1(5)
C48 C50 C51 C52 -179.8(3)
C50 C51 C52 C53 -0.3(5)
C51 C52 C53 C54 0.7(5)
C52 C53 C54 C55 -1.0(5)
C52 C53 C54 C56 179.3(3)
C53 C54 C55 C50 0.9(5)
C56 C54 C55 C50 -179.5(3)
C51 C50 C55 C54 -0.4(5)
C48 C50 C55 C54 179.5(3)
C61 N37 C56 C54 163.3(3)
C36 N37 C56 C54 -70.8(3)
C55 C54 C56 N37 119.0(3)
C53 C54 C56 N37 -61.4(4)
C36 N37 C61 C62 169.4(3)
C56 N37 C61 C62 -64.4(3)
N37 C61 C62 C63 -61.0(4)
N37 C61 C62 C67 120.4(3)
C67 C62 C63 N64 -0.2(5)
C61 C62 C63 N64 -178.9(3)
C62 C63 N64 C65 0.4(5)
C63 N64 C65 C66 -0.4(5)
N64 C65 C66 C67 0.2(5)
C65 C66 C67 C62 0.1(5)
C63 C62 C67 C66 -0.1(5)
C61 C62 C67 C66 178.6(3)
C13 C12 C71 C72 86.3(4)
C11 C12 C71 C72 -92.6(4)
C13 C12 C71 C76 -93.5(3)
C11 C12 C71 C76 87.5(3)
C76 C71 C72 C73 -0.1(5)
C12 C71 C72 C73 -180.0(3)
C71 C72 C73 C74 1.5(5)
C72 C73 C74 C75 -1.8(5)
C73 C74 C75 C76 0.6(5)
C72 C71 C76 N77 179.2(3)
C12 C71 C76 N77 -1.0(4)
C72 C71 C76 C75 -1.0(4)
C12 C71 C76 C75 178.8(3)
C74 C75 C76 N77 -179.4(3)
C74 C75 C76 C71 0.8(5)
C71 C76 N77 C78 -149.7(3)
C75 C76 N77 C78 30.5(5)
C76 N77 C78 O79 -6.1(6)
C76 N77 C78 C80 171.4(3)
O79 C78 C80 C85 -157.8(4)
N77 C78 C80 C85 24.7(5)
O79 C78 C80 C81 24.1(5)
N77 C78 C80 C81 -153.4(3)
C85 C80 C81 C82 -1.4(5)
C78 C80 C81 C82 176.9(3)
C80 C81 C82 C83 0.8(5)
C81 C82 C83 C84 0.7(5)
C82 C83 C84 C85 -1.5(5)
C82 C83 C84 C86 -179.7(3)
C81 C80 C85 C84 0.5(5)
C78 C80 C85 C84 -177.6(3)
C83 C84 C85 C80 0.9(5)
C86 C84 C85 C80 179.1(3)
C85 C84 C86 C87 -79.7(4)
C83 C84 C86 C87 98.4(4)
C84 C86 C87 C111 72.9(3)
C84 C86 C87 C106 -162.8(3)
C16 C17 C91 C92 -71.0(3)
C18 C17 C91 C92 106.1(3)
C16 C17 C91 C96 111.4(3)
C18 C17 C91 C96 -71.5(3)
C96 C91 C92 C93 2.3(4)
C17 C91 C92 C93 -175.3(3)
C91 C92 C93 C94 -0.8(5)
C92 C93 C94 C95 -1.2(5)
C93 C94 C95 C96 1.7(4)
C94 C95 C96 C91 -0.2(4)
C94 C95 C96 N97 -179.2(3)
C92 C91 C96 C95 -1.8(4)
C17 C91 C96 C95 175.8(2)
C92 C91 C96 N97 177.3(2)
C17 C91 C96 N97 -5.1(4)
C95 C96 N97 C98 -28.9(4)
C91 C96 N97 C98 152.0(3)
C96 N97 C98 O99 5.3(5)
C96 N97 C98 C100 -176.7(2)
O99 C98 C100 C105 -144.2(3)
N97 C98 C100 C105 37.7(4)
O99 C98 C100 C101 38.6(4)
N97 C98 C100 C101 -139.5(3)
C105 C100 C101 C102 -2.5(5)
C98 C100 C101 C102 174.8(3)
C100 C101 C102 C103 1.5(5)
C101 C102 C103 C104 0.0(5)
C102 C103 C104 C105 -0.4(5)
C102 C103 C104 C106 179.5(3)
C101 C100 C105 C104 2.0(4)
C98 C100 C105 C104 -175.1(3)
C103 C104 C105 C100 -0.6(5)
C106 C104 C105 C100 179.5(3)
C103 C104 C106 C87 98.6(3)
C105 C104 C106 C87 -81.4(4)
C111 C87 C106 C104 69.9(3)
C86 C87 C106 C104 -55.3(4)
C86 C87 C111 O112 39.6(4)
C106 C87 C111 O112 -86.2(4)
C86 C87 C111 O113 -143.8(3)
C106 C87 C111 O113 90.5(3)
O112 C111 O113 Fe1 6.4(4)
C87 C111 O113 Fe1 -170.24(19)
N1 Fe1 O113 C111 70.8(3)
N3 Fe1 O113 C111 -111.0(2)
N2 Fe1 O113 C111 159.7(2)
N4 Fe1 O113 C111 -20.3(3)

loop_
_platon_squeeze_void_nr
_platon_squeeze_void_average_x
_platon_squeeze_void_average_y
_platon_squeeze_void_average_z
_platon_squeeze_void_volume
_platon_squeeze_void_count_electrons
_platon_squeeze_void_content
1 0.283 -0.022 0.730 300 83 ' '
2 0.717 0.022 0.270 300 82 ' '
